data_9012113
loop_
_publ_author_name
'Engelsman, F. M. R.'
'Wiegers, G. A.'
'Jellinek, F.'
'VanLaar, B.'

_publ_section_title
;Crystal structures and magnetic structures of some metal chromium(III)
 sulfides and selenides Locality: synthetic Sample: T = 300 K
;
_journal_name_full 'Journal of Solid State Chemistry'
_journal_page_first 574
_journal_page_last 582
_journal_paper_doi 10.1016/S0022-4596(73)80018-0
_journal_volume 6
_journal_year 1973
_chemical_compound_source Synthetic
_chemical_formula_structural CuCrS2
_chemical_formula_sum 'Cr Cu S2'
_chemical_name_mineral Grokhovskyite
_space_group_IT_number 160
_symmetry_space_group_name_Hall 'R 3 -2"'
_symmetry_space_group_name_H-M 'R 3 m :H'
_cell_angle_alpha 90
_cell_angle_beta 90
_cell_angle_gamma 120
_cell_length_a 3.4812
_cell_length_b 3.4812
_cell_length_c 18.6970
_cell_formula_units_Z 3
_cell_volume 196.228
_database_code_amcsd 0013305
_diffrn_ambient_temperature 300
_exptl_crystal_density_diffrn 4.561
_cod_original_sg_symbol_H-M 'R 3 m'
_cod_original_formula_sum 'Cu Cr S2'
_cod_database_code 9012113

loop_
_space_group_symop_operation_xyz
x,y,z
2/3+x,1/3+y,1/3+z
1/3+x,2/3+y,2/3+z
x,x-y,z
2/3+x,1/3+x-y,1/3+z
1/3+x,2/3+x-y,2/3+z
-y,-x,z
2/3-y,1/3-x,1/3+z
1/3-y,2/3-x,2/3+z
-x+y,y,z
2/3-x+y,1/3+y,1/3+z
1/3-x+y,2/3+y,2/3+z
-y,x-y,z
2/3-y,1/3+x-y,1/3+z
1/3-y,2/3+x-y,2/3+z
-x+y,-x,z
2/3-x+y,1/3-x,1/3+z
1/3-x+y,2/3-x,2/3+z

loop_
_atom_site_label
_atom_site_fract_x
_atom_site_fract_y
_atom_site_fract_z
Cu 0.00000 0.00000 0.14810
Cr 0.00000 0.00000 0.00000
S1 0.00000 0.00000 0.26570
S2 0.00000 0.00000 0.74250

loop_
_cod_related_entry_id
_cod_related_entry_database
_cod_related_entry_code
1 AMCSD 0013305
